data_7031072
loop_
_publ_author_name
'David, B.'
'Monkowius, U.'
'Rust, J.'
'Lehmann, C. W.'
'Hyzak, L.'
'Mohr, F.'

_publ_section_title
;
 Gold(iii) compounds containing a chelating, dicarbanionic ligand derived
 from 4,4'-di-tert-butylbiphenyl.
;
_journal_issue 28
_journal_name_full 'Dalton transactions (Cambridge, England : 2003)'
_journal_page_first 11059
_journal_page_last 11066
_journal_paper_doi 10.1039/c4dt00778f
_journal_volume 43
_journal_year 2014
_chemical_compound_source trichlormethane
_chemical_formula_moiety 'C33 H41 Au N2 O Se '
_chemical_formula_sum 'C33 H41 Au N2 O Se'
_chemical_formula_weight 757.60
_space_group_crystal_system monoclinic
_space_group_IT_number 14
_space_group_name_Hall '-P 2yn'
_space_group_name_H-M_alt 'P 1 21/n 1'
_symmetry_cell_setting monoclinic
_symmetry_Int_Tables_number 14
_symmetry_space_group_name_Hall '-P 2yn'
_symmetry_space_group_name_H-M 'P 1 21/n 1'
_atom_sites_solution_hydrogens geom
_atom_sites_solution_primary direct
_atom_sites_solution_secondary difmap
_audit_block_code BDB020
_audit_creation_date 2012-07-24
_audit_creation_method
;
Olex2 1.2
(compiled 2014.03.20 svn.r2914 for OlexSys, GUI svn.r4816)
;
_cell_angle_alpha 90.00
_cell_angle_beta 95.485(8)
_cell_angle_gamma 90.00
_cell_formula_units_Z 8
_cell_length_a 12.158(6)
_cell_length_b 17.873(8)
_cell_length_c 28.687(13)
_cell_measurement_reflns_used 9884
_cell_measurement_temperature 100
_cell_measurement_theta_max 32.5821
_cell_measurement_theta_min 2.3889
_cell_volume 6205(5)
_computing_cell_refinement 'SAINT software (Bruker AXS, 2004)'
_computing_data_collection 'PROTEUM2 (Bruker AXS, 2008)'
_computing_data_reduction 'SAINT software (Bruker AXS, 2004)'
_computing_molecular_graphics 'DIAMOND (Crystal Impact GbR, 2005)'
_computing_publication_material 'Olex2 (Dolomanov et al., 2009)'
_computing_structure_refinement 'SHELXL-97 (G. M. Sheldrick, 2008)'
_computing_structure_solution 'SHELXS-97 (G. M. Sheldrick, 2008)'
_diffrn_ambient_temperature 100
_diffrn_detector_area_resol_mean 66.67
_diffrn_measured_fraction_theta_full 1.000
_diffrn_measured_fraction_theta_max 1.000
_diffrn_measurement_device_type 'Bruker-AXS Kappa Mach3 APEX-II'
_diffrn_measurement_method 'CCD \f- and \w-scans'
_diffrn_radiation_monochromator 'Incoatec Helios mirrors'
_diffrn_radiation_source '0.2 x 2mm^2^ focus rotating anode'
_diffrn_radiation_type Mo-K\a
_diffrn_radiation_wavelength 0.71073
_diffrn_reflns_av_R_equivalents 0.0969
_diffrn_reflns_av_unetI/netI 0.0567
_diffrn_reflns_limit_h_max 15
_diffrn_reflns_limit_h_min -15
_diffrn_reflns_limit_k_max 23
_diffrn_reflns_limit_k_min -23
_diffrn_reflns_limit_l_max 37
_diffrn_reflns_limit_l_min -37
_diffrn_reflns_number 121064
_diffrn_reflns_theta_full 27.50
_diffrn_reflns_theta_max 27.50
_diffrn_reflns_theta_min 1.76
_diffrn_source 'fine-focus sealed tube'
_diffrn_standards_number 0
_exptl_absorpt_coefficient_mu 5.942
_exptl_absorpt_correction_T_max 0.85242
_exptl_absorpt_correction_T_min 0.37426
_exptl_absorpt_correction_type gaussian
_exptl_absorpt_process_details 'SADABS (Bruker AXS, 2008)'
_exptl_crystal_colour colourless
_exptl_crystal_colour_primary colourless
_exptl_crystal_density_diffrn 1.622
_exptl_crystal_description needle
_exptl_crystal_F_000 2992
_exptl_crystal_size_max 0.28
_exptl_crystal_size_mid 0.04
_exptl_crystal_size_min 0.03
_refine_diff_density_max 1.976
_refine_diff_density_min -1.695
_refine_diff_density_rms 0.177
_refine_ls_extinction_method none
_refine_ls_goodness_of_fit_ref 1.146
_refine_ls_hydrogen_treatment constr
_refine_ls_matrix_type full
_refine_ls_number_parameters 700
_refine_ls_number_reflns 14230
_refine_ls_number_restraints 12
_refine_ls_restrained_S_all 1.146
_refine_ls_R_factor_all 0.0579
_refine_ls_R_factor_gt 0.0362
_refine_ls_shift/su_max 0.002
_refine_ls_shift/su_mean 0.000
_refine_ls_structure_factor_coef Fsqd
_refine_ls_weighting_details 'calc w=1/[\s^2^(Fo^2^)+(0.0000P)^2^+37.5746P] where P=(Fo^2^+2Fc^2^)/3'
_refine_ls_weighting_scheme calc
_refine_ls_wR_factor_gt 0.0817
_refine_ls_wR_factor_ref 0.1022
_reflns_number_gt 11266
_reflns_number_total 14230
_reflns_threshold_expression >2sigma(I)
_cod_data_source_file c4dt00778f1.cif
_cod_data_source_block 10
_cod_depositor_comments
;
The following automatic conversions were performed:

'_symmetry_cell_setting' value 'MONOCLINIC' changed to 'monoclinic'
according to
/usr/data/users/saulius/crontab/automatic-downloads/rss-feeds/RSC/lib/dictionaries/cif_core.dic
dictionary named 'cif_core.dic' version 2.4.2 from 2011-04-26.

Automatic conversion script
Id: cif_fix_values 2281 2013-09-26 08:29:07Z andrius 

 Adding full bibliography for 7031068--7031072.cif.
;
_cod_original_sg_symbol_Hall '-p 2yn'
_cod_original_sg_symbol_H-M 'P 21/n'
_cod_database_code 7031072
_olex2_refinement_description
;
1. Fixed Uiso
 At 1.2 times of:
  All C(H) groups, All C(H,H) groups
 At 1.5 times of:
  All C(H,H,H) groups
2. Restrained distances
 C54A-C53B \\sim C55A-C53B \\sim C56A-C53B
 with sigma of 0.02
 C54B-C53A \\sim C55B-C53A \\sim C56B-C53A
 with sigma of 0.02
 C18A-C17A \\sim C20A-C17A \\sim C19A-C17A
 with sigma of 0.02
 C19B-C17B \\sim C20B-C17B \\sim C18B-C17B
 with sigma of 0.02
3. Others
 Fixed Sof: C13B(0.5) C14A(0.5) H14A(0.5) H14B(0.5) H14C(0.5) C14B(0.5)
 H14D(0.5) H14E(0.5) H14F(0.5) C15A(0.5) H15A(0.5) H15B(0.5) H15C(0.5)
 C15B(0.5) H15D(0.5) H15E(0.5) H15F(0.5) C16A(0.5) H16A(0.5) H16B(0.5)
 H16C(0.5) C16B(0.5) H16D(0.5) H16E(0.5) H16F(0.5) C17B(0.6) C18A(0.4)
 H18A(0.4) H18B(0.4) H18C(0.4) C18B(0.6) H18D(0.6) H18E(0.6) H18F(0.6)
 C19A(0.4) H19A(0.4) H19B(0.4) H19C(0.4) C19B(0.6) H19D(0.6) H19E(0.6)
 H19F(0.6) C20A(0.4) H20A(0.4) H20B(0.4) H20C(0.4) C20B(0.6) H20D(0.6)
 H20E(0.6) H20F(0.6) C53B(0.5) C54A(0.3) H54A(0.3) H54B(0.3) H54C(0.3)
 C54B(0.7) H54D(0.7) H54E(0.7) H54F(0.7) C55A(0.5) H55A(0.5) H55B(0.5)
 H55C(0.5) C55B(0.5) H55D(0.5) H55E(0.5) H55F(0.5) C56A(0.3) H56A(0.3)
 H56B(0.3) H56C(0.3) C56B(0.7) H56D(0.7) H56E(0.7) H56F(0.7) C53A(0.5)
 C17A(0.4) C13A(0.5)
4.a Secondary CH2 refined with riding coordinates:
 C30(H30A,H30B), C32(H32A,H32B), C70(H70A,H70B), C72(H72A,H72B)
4.b Aromatic/amide H refined with riding coordinates:
 C2(H2), C4(H4), C5(H5), C8(H8), C9(H9), C11(H11), C23(H23), C24(H24),
 C26(H26), C27(H27), C42(H42), C44(H44), C45(H45), C48(H48), C49(H49), C51(H51),
  C63(H63), C64(H64), C66(H66), C67(H67)
4.c Idealised Me refined as rotating group:
 C14A(H14A,H14B,H14C), C14B(H14D,H14E,H14F), C15A(H15A,H15B,H15C), C15B(H15D,
 H15E,H15F), C16A(H16A,H16B,H16C), C16B(H16D,H16E,H16F), C18A(H18A,H18B,H18C),
 C18B(H18D,H18E,H18F), C19A(H19A,H19B,H19C), C19B(H19D,H19E,H19F), C20A(H20A,
 H20B,H20C), C20B(H20D,H20E,H20F), C28(H28A,H28B,H28C), C31(H31A,H31B,H31C),
 C33(H33A,H33B,H33C), C54A(H54A,H54B,H54C), C54B(H54D,H54E,H54F), C55A(H55A,
 H55B,H55C), C55B(H55D,H55E,H55F), C56A(H56A,H56B,H56C), C56B(H56D,H56E,H56F),
 C58(H58A,H58B,H58C), C59(H59A,H59B,H59C), C60(H60A,H60B,H60C), C68(H68A,H68B,
 H68C), C71(H71A,H71B,H71C), C73(H73A,H73B,H73C)
;

loop_
_space_group_symop_id
_space_group_symop_operation_xyz
1 'x, y, z'
2 '-x+1/2, y+1/2, -z+1/2'
3 '-x, -y, -z'
4 'x-1/2, -y-1/2, z-1/2'

loop_
_atom_site_label
_atom_site_type_symbol
_atom_site_fract_x
_atom_site_fract_y
_atom_site_fract_z
_atom_site_U_iso_or_equiv
_atom_site_adp_type
_atom_site_occupancy
_atom_site_calc_flag
_atom_site_disorder_assembly
_atom_site_disorder_group
_atom_site_refinement_flags_posn
Au1 Au 0.409785(18) 0.324634(12) 0.201603(7) 0.01932(6) Uani 1 d . . .
Au2 Au 0.566907(17) 0.590388(12) 0.244257(7) 0.01711(6) Uani 1 d . . .
Se1 Se 0.37792(5) 0.43406(3) 0.25027(2) 0.02446(13) Uani 1 d . . .
Se2 Se 0.68508(5) 0.48809(3) 0.277418(19) 0.02057(12) Uani 1 d . . .
O1 O 0.2916(3) 0.3616(2) 0.14843(13) 0.0237(9) Uani 1 d . . .
O2 O 0.5744(3) 0.5541(2) 0.17558(13) 0.0234(9) Uani 1 d . . .
N1 N 0.1900(4) 0.4598(3) 0.17950(17) 0.0249(11) Uani 1 d . . .
N2 N 0.2081(4) 0.5371(3) 0.24133(18) 0.0257(11) Uani 1 d . . .
N3 N 0.6576(5) 0.4360(3) 0.18106(19) 0.0379(14) Uani 1 d . . .
N4 N 0.8044(5) 0.3910(4) 0.2266(2) 0.0410(15) Uani 1 d . . .
C1 C 0.5230(5) 0.2767(4) 0.2485(2) 0.0237(12) Uani 1 d . . .
C2 C 0.5514(5) 0.3021(4) 0.2943(2) 0.0276(13) Uani 1 d A . .
H2 H 0.5181 0.3447 0.3051 0.033 Uiso 1 calc . . R
C3 C 0.6310(5) 0.2627(4) 0.3239(2) 0.0352(16) Uani 1 d . . .
C4 C 0.6794(6) 0.2005(5) 0.3071(2) 0.046(2) Uani 1 d A . .
H4 H 0.7322 0.1748 0.3266 0.055 Uiso 1 calc . . R
C5 C 0.6521(6) 0.1749(5) 0.2623(2) 0.0414(18) Uani 1 d . . .
H5 H 0.6868 0.1326 0.2517 0.050 Uiso 1 calc A . R
C6 C 0.5719(5) 0.2122(4) 0.2323(2) 0.0301(14) Uani 1 d A . .
C7 C 0.5336(5) 0.1886(4) 0.1846(2) 0.0254(13) Uani 1 d . . .
C8 C 0.5708(6) 0.1282(4) 0.1607(2) 0.0347(15) Uani 1 d A . .
H8 H 0.6275 0.0983 0.1745 0.042 Uiso 1 calc . . R
C9 C 0.5233(6) 0.1120(4) 0.1159(2) 0.0317(14) Uani 1 d . . .
H9 H 0.5490 0.0711 0.1001 0.038 Uiso 1 calc A . R
C10 C 0.4381(5) 0.1554(4) 0.0939(2) 0.0266(13) Uani 1 d A . .
C11 C 0.4024(5) 0.2170(3) 0.11851(19) 0.0234(12) Uani 1 d . . .
H11 H 0.3464 0.2474 0.1046 0.028 Uiso 1 calc A . R
C12 C 0.4487(5) 0.2336(3) 0.16306(19) 0.0191(11) Uani 1 d A . .
C13B C 0.6669(10) 0.2773(8) 0.3739(4) 0.017(3) Uiso 0.50 d A 1 .
C14A C 0.6173(13) 0.3527(9) 0.3861(5) 0.033(3) Uiso 0.50 d A 1 .
H14A H 0.5384 0.3484 0.3847 0.050 Uiso 0.50 calc A 1 GR
H14B H 0.6365 0.3899 0.3642 0.050 Uiso 0.50 calc A 1 GR
H14C H 0.6460 0.3672 0.4172 0.050 Uiso 0.50 calc A 1 GR
C14B C 0.5738(14) 0.3611(10) 0.3897(6) 0.040(4) Uiso 0.50 d A 2 .
H14D H 0.5862 0.4052 0.3718 0.061 Uiso 0.50 calc A 2 GR
H14E H 0.5875 0.3723 0.4225 0.061 Uiso 0.50 calc A 2 GR
H14F H 0.4986 0.3450 0.3830 0.061 Uiso 0.50 calc A 2 GR
C15A C 0.7894(11) 0.2817(9) 0.3849(5) 0.035(3) Uiso 0.50 d A 1 .
H15A H 0.8226 0.2359 0.3757 0.052 Uiso 0.50 calc A 1 GR
H15B H 0.8065 0.2893 0.4179 0.052 Uiso 0.50 calc A 1 GR
H15C H 0.8178 0.3227 0.3680 0.052 Uiso 0.50 calc A 1 GR
C15B C 0.7698(12) 0.3290(10) 0.3841(6) 0.043(4) Uiso 0.50 d A 2 .
H15D H 0.8185 0.2931 0.3720 0.065 Uiso 0.50 calc A 2 GR
H15E H 0.7906 0.3366 0.4168 0.065 Uiso 0.50 calc A 2 GR
H15F H 0.7748 0.3756 0.3677 0.065 Uiso 0.50 calc A 2 GR
C16A C 0.6443(19) 0.2275(14) 0.4081(8) 0.055(6) Uiso 0.50 d A 1 .
H16A H 0.5661 0.2185 0.4062 0.083 Uiso 0.50 calc A 1 GR
H16B H 0.6687 0.2478 0.4383 0.083 Uiso 0.50 calc A 1 GR
H16C H 0.6821 0.1812 0.4037 0.083 Uiso 0.50 calc A 1 GR
C16B C 0.6113(16) 0.2216(11) 0.4074(7) 0.037(4) Uiso 0.50 d A 2 .
H16D H 0.5344 0.2116 0.3990 0.055 Uiso 0.50 calc A 2 GR
H16E H 0.6234 0.2308 0.4404 0.055 Uiso 0.50 calc A 2 GR
H16F H 0.6543 0.1793 0.3994 0.055 Uiso 0.50 calc A 2 GR
C17B C 0.3811(11) 0.1356(7) 0.0448(6) 0.030(5) Uiso 0.60 d A 2 .
C18A C 0.4450(18) 0.0666(12) 0.0227(8) 0.053(5) Uiso 0.40 d A 1 .
H18A H 0.5242 0.0695 0.0243 0.080 Uiso 0.40 calc A 1 GR
H18B H 0.4154 0.0620 -0.0094 0.080 Uiso 0.40 calc A 1 GR
H18C H 0.4240 0.0238 0.0400 0.080 Uiso 0.40 calc A 1 GR
C18B C 0.3411(11) 0.0548(7) 0.0446(5) 0.045(3) Uiso 0.60 d A 2 .
H18D H 0.4010 0.0228 0.0563 0.068 Uiso 0.60 calc A 2 GR
H18E H 0.3154 0.0403 0.0132 0.068 Uiso 0.60 calc A 2 GR
H18F H 0.2818 0.0504 0.0643 0.068 Uiso 0.60 calc A 2 GR
C19A C 0.4290(16) 0.2035(11) 0.0128(7) 0.043(4) Uiso 0.40 d A 1 .
H19A H 0.3964 0.2486 0.0234 0.065 Uiso 0.40 calc A 1 GR
H19B H 0.4012 0.1939 -0.0191 0.065 Uiso 0.40 calc A 1 GR
H19C H 0.5078 0.2092 0.0147 0.065 Uiso 0.40 calc A 1 GR
C19B C 0.4701(9) 0.1426(7) 0.0106(4) 0.034(2) Uiso 0.60 d A 2 .
H19D H 0.4946 0.1936 0.0097 0.051 Uiso 0.60 calc A 2 GR
H19E H 0.4399 0.1277 -0.0202 0.051 Uiso 0.60 calc A 2 GR
H19F H 0.5315 0.1109 0.0207 0.051 Uiso 0.60 calc A 2 GR
C20A C 0.2726(14) 0.1329(12) 0.0391(7) 0.043(4) Uiso 0.40 d A 1 .
H20A H 0.2499 0.0901 0.0560 0.064 Uiso 0.40 calc A 1 GR
H20B H 0.2458 0.1282 0.0066 0.064 Uiso 0.40 calc A 1 GR
H20C H 0.2427 0.1774 0.0518 0.064 Uiso 0.40 calc A 1 GR
C20B C 0.2849(9) 0.1866(7) 0.0285(4) 0.035(3) Uiso 0.60 d A 2 .
H20D H 0.2295 0.1835 0.0501 0.053 Uiso 0.60 calc A 2 GR
H20E H 0.2537 0.1712 -0.0020 0.053 Uiso 0.60 calc A 2 GR
H20F H 0.3107 0.2372 0.0270 0.053 Uiso 0.60 calc A 2 GR
C21 C 0.2134(5) 0.4095(3) 0.14839(19) 0.0196(11) Uani 1 d . . .
C22 C 0.1334(5) 0.4082(3) 0.1053(2) 0.0266(13) Uani 1 d . . .
C23 C 0.1552(5) 0.3663(4) 0.0666(2) 0.0281(13) Uani 1 d . . .
H23 H 0.2216 0.3404 0.0667 0.034 Uiso 1 calc . . R
C24 C 0.0781(6) 0.3631(4) 0.0277(2) 0.0348(15) Uani 1 d . . .
H24 H 0.0937 0.3345 0.0021 0.042 Uiso 1 calc . . R
C25 C -0.0199(7) 0.4006(5) 0.0259(3) 0.048(2) Uani 1 d . . .
C26 C -0.0421(8) 0.4416(6) 0.0652(3) 0.072(3) Uani 1 d . . .
H26 H -0.1096 0.4660 0.0653 0.087 Uiso 1 calc . . R
C27 C 0.0336(7) 0.4468(5) 0.1040(3) 0.050(2) Uani 1 d . . .
H27 H 0.0180 0.4761 0.1293 0.060 Uiso 1 calc . . R
C28 C -0.1051(8) 0.3954(6) -0.0163(3) 0.073(3) Uani 1 d . . .
H28A H -0.1162 0.4441 -0.0302 0.109 Uiso 1 calc . . GR
H28B H -0.1737 0.3773 -0.0066 0.109 Uiso 1 calc . . GR
H28C H -0.0792 0.3616 -0.0389 0.109 Uiso 1 calc . . GR
C29 C 0.2484(5) 0.4785(3) 0.2198(2) 0.0235(12) Uani 1 d . . .
C30 C 0.1077(5) 0.5765(4) 0.2216(2) 0.0298(14) Uani 1 d . . .
H30A H 0.0733 0.6009 0.2467 0.036 Uiso 1 calc . . R
H30B H 0.0556 0.5403 0.2071 0.036 Uiso 1 calc . . R
C31 C 0.1334(6) 0.6345(4) 0.1854(3) 0.0372(16) Uani 1 d . . .
H31A H 0.1641 0.6102 0.1598 0.056 Uiso 1 calc . . GR
H31B H 0.1856 0.6701 0.1996 0.056 Uiso 1 calc . . GR
H31C H 0.0666 0.6600 0.1741 0.056 Uiso 1 calc . . GR
C32 C 0.2633(5) 0.5707(4) 0.2841(2) 0.0299(14) Uani 1 d . . .
H32A H 0.2503 0.6242 0.2833 0.036 Uiso 1 calc . . R
H32B H 0.3423 0.5628 0.2844 0.036 Uiso 1 calc . . R
C33 C 0.2254(6) 0.5397(4) 0.3289(2) 0.0366(16) Uani 1 d . . .
H33A H 0.1477 0.5486 0.3294 0.055 Uiso 1 calc . . GR
H33B H 0.2650 0.5640 0.3552 0.055 Uiso 1 calc . . GR
H33C H 0.2395 0.4869 0.3305 0.055 Uiso 1 calc . . GR
C41 C 0.5397(5) 0.6354(3) 0.30697(18) 0.0184(11) Uani 1 d . . .
C42 C 0.5859(5) 0.6090(4) 0.35023(19) 0.0240(12) Uani 1 d B . .
H42 H 0.6356 0.5694 0.3518 0.029 Uiso 1 calc . . R
C43 C 0.5562(5) 0.6435(4) 0.3919(2) 0.0279(13) Uani 1 d . . .
C44 C 0.4798(5) 0.7014(4) 0.3884(2) 0.0272(13) Uani 1 d B . .
H44 H 0.4583 0.7233 0.4155 0.033 Uiso 1 calc . . R
C45 C 0.4348(5) 0.7272(3) 0.3449(2) 0.0241(12) Uani 1 d . . .
H45 H 0.3840 0.7662 0.3434 0.029 Uiso 1 calc B . R
C46 C 0.4646(4) 0.6956(3) 0.30406(19) 0.0184(11) Uani 1 d B . .
C47 C 0.4274(4) 0.7204(3) 0.25625(18) 0.0181(11) Uani 1 d . . .
C48 C 0.3578(5) 0.7804(3) 0.2439(2) 0.0230(12) Uani 1 d B . .
H48 H 0.3291 0.8091 0.2669 0.028 Uiso 1 calc . . R
C49 C 0.3317(5) 0.7973(3) 0.1970(2) 0.0220(12) Uani 1 d . . .
H49 H 0.2843 0.8372 0.1892 0.026 Uiso 1 calc B . R
C50 C 0.3738(5) 0.7563(3) 0.1605(2) 0.0214(12) Uani 1 d B . .
C51 C 0.4441(4) 0.6966(3) 0.17392(19) 0.0200(11) Uani 1 d . . .
H51 H 0.4745 0.6686 0.1510 0.024 Uiso 1 calc B . R
C52 C 0.4695(4) 0.6784(3) 0.22095(19) 0.0171(11) Uani 1 d B . .
C53B C 0.5942(13) 0.6108(9) 0.4401(6) 0.036(4) Uiso 0.50 d B 1 .
C54A C 0.577(3) 0.5283(15) 0.4427(13) 0.071(9) Uiso 0.30 d B 1 .
H54A H 0.4996 0.5172 0.4355 0.107 Uiso 0.30 calc B 1 GR
H54B H 0.6003 0.5110 0.4738 0.107 Uiso 0.30 calc B 1 GR
H54C H 0.6186 0.5035 0.4206 0.107 Uiso 0.30 calc B 1 GR
C54B C 0.6897(11) 0.5531(8) 0.4376(5) 0.063(4) Uiso 0.70 d B 2 .
H54D H 0.6411 0.5112 0.4311 0.095 Uiso 0.70 calc B 2 GR
H54E H 0.7323 0.5455 0.4672 0.095 Uiso 0.70 calc B 2 GR
H54F H 0.7385 0.5574 0.4133 0.095 Uiso 0.70 calc B 2 GR
C55A C 0.5425(13) 0.6428(10) 0.4805(5) 0.040(4) Uiso 0.50 d B 1 .
H55A H 0.5474 0.6964 0.4797 0.060 Uiso 0.50 calc B 1 GR
H55B H 0.5804 0.6246 0.5091 0.060 Uiso 0.50 calc B 1 GR
H55C H 0.4663 0.6282 0.4788 0.060 Uiso 0.50 calc B 1 GR
C55B C 0.5377(14) 0.6102(12) 0.4749(6) 0.051(4) Uiso 0.50 d B 2 .
H55D H 0.4895 0.6526 0.4754 0.076 Uiso 0.50 calc B 2 GR
H55E H 0.5756 0.6028 0.5055 0.076 Uiso 0.50 calc B 2 GR
H55F H 0.4950 0.5664 0.4659 0.076 Uiso 0.50 calc B 2 GR
C56A C 0.716(2) 0.626(2) 0.4459(13) 0.076(10) Uiso 0.30 d B 1 .
H56A H 0.7293 0.6764 0.4365 0.115 Uiso 0.30 calc B 1 GR
H56B H 0.7528 0.5918 0.4268 0.115 Uiso 0.30 calc B 1 GR
H56C H 0.7431 0.6194 0.4782 0.115 Uiso 0.30 calc B 1 GR
C56B C 0.7036(10) 0.6844(7) 0.4544(5) 0.054(3) Uiso 0.70 d B 2 .
H56D H 0.7508 0.6931 0.4299 0.081 Uiso 0.70 calc B 2 GR
H56E H 0.7476 0.6693 0.4824 0.081 Uiso 0.70 calc B 2 GR
H56F H 0.6646 0.7296 0.4603 0.081 Uiso 0.70 calc B 2 GR
C57 C 0.3402(5) 0.7774(3) 0.1096(2) 0.0243(12) Uani 1 d . . .
C58 C 0.3886(6) 0.8548(4) 0.0995(2) 0.0362(16) Uani 1 d B . .
H58A H 0.3631 0.8910 0.1208 0.054 Uiso 1 calc . . GR
H58B H 0.3650 0.8693 0.0679 0.054 Uiso 1 calc . . GR
H58C H 0.4678 0.8524 0.1036 0.054 Uiso 1 calc . . GR
C59 C 0.2146(6) 0.7809(5) 0.1011(2) 0.0450(19) Uani 1 d B . .
H59A H 0.1840 0.7330 0.1075 0.067 Uiso 1 calc . . GR
H59B H 0.1937 0.7943 0.0690 0.067 Uiso 1 calc . . GR
H59C H 0.1871 0.8179 0.1213 0.067 Uiso 1 calc . . GR
C60 C 0.3837(6) 0.7216(4) 0.0755(2) 0.0354(16) Uani 1 d B . .
H60A H 0.4629 0.7196 0.0804 0.053 Uiso 1 calc . . GR
H60B H 0.3619 0.7372 0.0439 0.053 Uiso 1 calc . . GR
H60C H 0.3537 0.6729 0.0806 0.053 Uiso 1 calc . . GR
C61 C 0.5905(5) 0.4871(4) 0.1624(2) 0.0247(13) Uani 1 d . . .
C62 C 0.5300(5) 0.4660(4) 0.1165(2) 0.0276(13) Uani 1 d . . .
C63 C 0.4368(5) 0.5061(4) 0.0990(2) 0.0287(13) Uani 1 d . . .
H63 H 0.4111 0.5451 0.1165 0.034 Uiso 1 calc . . R
C64 C 0.3823(6) 0.4887(4) 0.0560(2) 0.0340(15) Uani 1 d . . .
H64 H 0.3198 0.5159 0.0451 0.041 Uiso 1 calc . . R
C65 C 0.4190(6) 0.4313(4) 0.0287(2) 0.0365(16) Uani 1 d . . .
C66 C 0.5109(7) 0.3907(5) 0.0468(3) 0.049(2) Uani 1 d . . .
H66 H 0.5363 0.3513 0.0296 0.059 Uiso 1 calc . . R
C67 C 0.5651(7) 0.4078(4) 0.0900(3) 0.046(2) Uani 1 d . . .
H67 H 0.6262 0.3798 0.1013 0.055 Uiso 1 calc . . R
C68 C 0.3617(7) 0.4135(5) -0.0190(2) 0.0460(19) Uani 1 d . . .
H68A H 0.2891 0.4351 -0.0219 0.069 Uiso 1 calc . . GR
H68B H 0.3559 0.3602 -0.0228 0.069 Uiso 1 calc . . GR
H68C H 0.4037 0.4337 -0.0428 0.069 Uiso 1 calc . . GR
C69 C 0.7180(6) 0.4360(4) 0.2230(2) 0.0294(14) Uani 1 d . . .
C70 C 0.8439(7) 0.3558(5) 0.1832(3) 0.057(2) Uani 1 d . . .
H70A H 0.8298 0.3890 0.1565 0.069 Uiso 1 calc . . R
H70B H 0.9226 0.3457 0.1878 0.069 Uiso 1 calc . . R
C71 C 0.7837(7) 0.2882(6) 0.1756(4) 0.062(3) Uani 1 d . . .
H71A H 0.8085 0.2624 0.1491 0.094 Uiso 1 calc . . GR
H71B H 0.7064 0.2993 0.1695 0.094 Uiso 1 calc . . GR
H71C H 0.7954 0.2571 0.2029 0.094 Uiso 1 calc . . GR
C72 C 0.8734(5) 0.3781(4) 0.2703(2) 0.0306(14) Uani 1 d . . .
H72A H 0.9026 0.3276 0.2703 0.037 Uiso 1 calc . . R
H72B H 0.8282 0.3823 0.2963 0.037 Uiso 1 calc . . R
C73 C 0.9685(6) 0.4329(4) 0.2775(3) 0.0447(18) Uani 1 d . . .
H73A H 1.0212 0.4224 0.2555 0.067 Uiso 1 calc . . GR
H73B H 1.0035 0.4280 0.3088 0.067 Uiso 1 calc . . GR
H73C H 0.9411 0.4830 0.2728 0.067 Uiso 1 calc . . GR
C53A C 0.6222(10) 0.6239(6) 0.4396(5) 0.019(3) Uiso 0.50 d B 2 .
C17A C 0.3996(15) 0.1377(9) 0.0438(8) 0.020(5) Uiso 0.40 d A 1 .
C13A C 0.6506(13) 0.2999(10) 0.3770(5) 0.030(4) Uiso 0.50 d A 2 .

loop_
_atom_site_aniso_label
_atom_site_aniso_U_11
_atom_site_aniso_U_22
_atom_site_aniso_U_33
_atom_site_aniso_U_23
_atom_site_aniso_U_13
_atom_site_aniso_U_12
Au1 0.02645(11) 0.01624(11) 0.01411(10) 0.00197(8) -0.00408(8) -0.00312(8)
Au2 0.02250(11) 0.01267(11) 0.01550(10) 0.00131(8) -0.00156(7) 0.00156(8)
Se1 0.0311(3) 0.0209(3) 0.0199(3) -0.0035(2) -0.0051(2) -0.0039(2)
Se2 0.0251(3) 0.0161(3) 0.0197(3) 0.0025(2) -0.0023(2) 0.0033(2)
O1 0.032(2) 0.020(2) 0.0177(19) 0.0031(17) -0.0075(16) 0.0030(17)
O2 0.037(2) 0.017(2) 0.0161(19) 0.0029(16) 0.0002(16) 0.0063(17)
N1 0.035(3) 0.018(3) 0.021(2) 0.000(2) -0.005(2) -0.002(2)
N2 0.037(3) 0.015(2) 0.025(3) -0.002(2) 0.001(2) -0.005(2)
N3 0.051(4) 0.034(3) 0.026(3) -0.005(3) -0.008(3) 0.021(3)
N4 0.046(3) 0.045(4) 0.032(3) 0.002(3) 0.000(3) 0.029(3)
C1 0.017(3) 0.028(3) 0.024(3) 0.012(3) -0.005(2) -0.005(2)
C2 0.032(3) 0.030(4) 0.019(3) 0.003(3) -0.003(2) -0.012(3)
C3 0.029(3) 0.052(5) 0.023(3) 0.015(3) -0.004(3) -0.014(3)
C4 0.032(4) 0.077(6) 0.028(4) 0.019(4) -0.004(3) 0.016(4)
C5 0.033(4) 0.062(5) 0.028(3) 0.007(3) 0.001(3) 0.015(3)
C6 0.032(3) 0.034(4) 0.024(3) 0.006(3) -0.002(3) -0.003(3)
C7 0.027(3) 0.028(3) 0.021(3) 0.006(3) 0.003(2) -0.002(2)
C8 0.033(3) 0.037(4) 0.033(4) 0.005(3) 0.001(3) 0.011(3)
C9 0.039(4) 0.027(3) 0.031(3) -0.002(3) 0.009(3) 0.005(3)
C10 0.037(3) 0.022(3) 0.021(3) 0.000(2) 0.005(2) -0.004(3)
C11 0.032(3) 0.021(3) 0.015(3) 0.003(2) -0.007(2) -0.002(2)
C12 0.024(3) 0.016(3) 0.018(3) 0.001(2) -0.001(2) 0.000(2)
C21 0.023(3) 0.014(3) 0.021(3) 0.003(2) -0.001(2) -0.007(2)
C22 0.036(3) 0.015(3) 0.026(3) 0.007(2) -0.008(3) -0.001(2)
C23 0.038(3) 0.024(3) 0.020(3) 0.001(2) -0.008(2) -0.001(3)
C24 0.048(4) 0.029(4) 0.025(3) 0.001(3) -0.010(3) 0.000(3)
C25 0.059(5) 0.040(5) 0.040(4) -0.005(4) -0.024(4) 0.013(4)
C26 0.072(6) 0.077(7) 0.059(6) -0.028(5) -0.039(5) 0.047(5)
C27 0.060(5) 0.048(5) 0.038(4) -0.018(4) -0.019(4) 0.024(4)
C28 0.077(7) 0.081(7) 0.050(5) -0.017(5) -0.042(5) 0.027(6)
C29 0.031(3) 0.014(3) 0.026(3) -0.004(2) 0.005(2) -0.006(2)
C30 0.036(3) 0.026(3) 0.027(3) -0.006(3) 0.001(3) -0.003(3)
C31 0.043(4) 0.025(4) 0.043(4) -0.001(3) 0.006(3) 0.000(3)
C32 0.033(3) 0.027(3) 0.029(3) -0.006(3) -0.001(3) -0.006(3)
C33 0.040(4) 0.045(4) 0.026(3) -0.009(3) 0.010(3) -0.006(3)
C41 0.026(3) 0.013(3) 0.016(2) -0.001(2) -0.003(2) -0.005(2)
C42 0.033(3) 0.023(3) 0.015(3) 0.002(2) -0.003(2) -0.009(2)
C43 0.041(4) 0.025(3) 0.016(3) -0.001(2) -0.004(2) 0.000(3)
C44 0.041(4) 0.020(3) 0.020(3) -0.004(2) 0.001(3) 0.000(3)
C45 0.029(3) 0.016(3) 0.027(3) -0.005(2) -0.002(2) 0.002(2)
C46 0.021(3) 0.014(3) 0.019(3) 0.001(2) -0.007(2) -0.001(2)
C47 0.024(3) 0.016(3) 0.014(2) 0.003(2) -0.003(2) -0.006(2)
C48 0.036(3) 0.011(3) 0.021(3) -0.002(2) -0.003(2) -0.003(2)
C49 0.031(3) 0.012(3) 0.022(3) 0.001(2) -0.003(2) 0.005(2)
C50 0.026(3) 0.015(3) 0.022(3) 0.003(2) -0.003(2) -0.003(2)
C51 0.022(3) 0.019(3) 0.018(3) 0.001(2) 0.000(2) 0.002(2)
C52 0.023(3) 0.009(3) 0.019(3) 0.004(2) 0.000(2) 0.002(2)
C57 0.035(3) 0.016(3) 0.022(3) 0.006(2) 0.001(2) 0.006(2)
C58 0.058(4) 0.020(3) 0.030(3) 0.008(3) 0.003(3) 0.003(3)
C59 0.038(4) 0.069(6) 0.026(3) 0.012(4) -0.008(3) 0.005(4)
C60 0.061(5) 0.026(4) 0.018(3) 0.003(3) -0.004(3) 0.007(3)
C61 0.027(3) 0.025(3) 0.021(3) -0.003(2) -0.001(2) 0.008(2)
C62 0.035(3) 0.025(3) 0.022(3) 0.000(3) 0.001(2) 0.004(3)
C63 0.033(3) 0.024(3) 0.028(3) -0.001(3) 0.001(3) 0.003(3)
C64 0.035(3) 0.030(4) 0.035(4) 0.003(3) -0.010(3) -0.002(3)
C65 0.049(4) 0.036(4) 0.022(3) -0.003(3) -0.005(3) -0.006(3)
C66 0.068(5) 0.047(5) 0.030(4) -0.012(4) -0.004(4) 0.015(4)
C67 0.062(5) 0.042(5) 0.030(4) -0.014(3) -0.011(3) 0.023(4)
C68 0.054(5) 0.054(5) 0.029(4) -0.002(3) -0.006(3) -0.008(4)
C69 0.047(4) 0.022(3) 0.019(3) 0.003(2) -0.005(3) 0.010(3)
C70 0.056(5) 0.045(5) 0.067(6) -0.012(4) -0.014(4) 0.025(4)
C71 0.053(5) 0.064(6) 0.071(6) 0.023(5) 0.010(5) 0.016(5)
C72 0.034(3) 0.023(3) 0.033(3) 0.009(3) -0.001(3) 0.013(3)
C73 0.042(4) 0.032(4) 0.059(5) 0.012(4) 0.006(4) 0.009(3)

loop_
_atom_type_symbol
_atom_type_description
_atom_type_scat_dispersion_real
_atom_type_scat_dispersion_imag
_atom_type_scat_source
C C 0.0033 0.0016 'International Tables Vol C Tables 4.2.6.8 and 6.1.1.4'
H H 0.0000 0.0000 'International Tables Vol C Tables 4.2.6.8 and 6.1.1.4'
Au Au -2.0133 8.8022 'International Tables Vol C Tables 4.2.6.8 and 6.1.1.4'
N N 0.0061 0.0033 'International Tables Vol C Tables 4.2.6.8 and 6.1.1.4'
O O 0.0106 0.0060 'International Tables Vol C Tables 4.2.6.8 and 6.1.1.4'
Se Se -0.0929 2.2259 'International Tables Vol C Tables 4.2.6.8 and 6.1.1.4'

loop_
_exptl_crystal_face_index_h
_exptl_crystal_face_index_k
_exptl_crystal_face_index_l
_exptl_crystal_face_perp_dist
-1.00 0.00 0.00 0.1400
1.00 0.00 0.00 0.1410
0.00 -1.00 0.00 0.0180
0.00 1.00 0.00 0.0100
0.00 0.00 -1.00 0.0230
0.00 0.00 1.00 0.0130

loop_
_geom_angle_atom_site_label_1
_geom_angle_atom_site_label_2
_geom_angle_atom_site_label_3
_geom_angle
O1 Au1 Se1 91.63(12)
C1 Au1 Se1 95.37(19)
C1 Au1 O1 172.8(2)
C1 Au1 C12 81.1(2)
C12 Au1 Se1 175.63(15)
C12 Au1 O1 92.01(19)
O2 Au2 Se2 93.30(11)
C41 Au2 Se2 95.19(16)
C41 Au2 O2 171.19(19)
C41 Au2 C52 81.2(2)
C52 Au2 Se2 176.28(15)
C52 Au2 O2 90.37(19)
C29 Se1 Au1 103.88(18)
C69 Se2 Au2 102.03(18)
C21 O1 Au1 131.9(4)
C61 O2 Au2 126.4(4)
C21 N1 C29 128.6(5)
C29 N2 C30 121.6(5)
C29 N2 C32 123.3(5)
C32 N2 C30 114.9(5)
C61 N3 C69 129.2(6)
C69 N4 C70 120.1(6)
C69 N4 C72 123.5(6)
C72 N4 C70 116.1(5)
C2 C1 Au1 125.3(5)
C6 C1 Au1 114.4(4)
C6 C1 C2 120.3(6)
C1 C2 C3 119.7(6)
C2 C3 C13B 128.0(9)
C2 C3 C13A 112.5(8)
C4 C3 C2 119.1(6)
C4 C3 C13B 112.8(8)
C4 C3 C13A 128.4(8)
C13B C3 C13A 15.7(7)
C3 C4 C5 121.7(6)
C4 C5 C6 120.3(7)
C1 C6 C5 118.8(6)
C1 C6 C7 116.2(6)
C5 C6 C7 125.0(7)
C8 C7 C6 127.0(6)
C8 C7 C12 119.4(6)
C12 C7 C6 113.6(6)
C7 C8 C9 119.8(6)
C8 C9 C10 121.9(6)
C9 C10 C11 117.5(6)
C9 C10 C17B 122.2(7)
C9 C10 C17A 117.8(8)
C11 C10 C17B 120.3(7)
C11 C10 C17A 124.4(8)
C17A C10 C17B 8.6(8)
C12 C11 C10 121.2(6)
C7 C12 Au1 114.5(4)
C11 C12 Au1 125.2(4)
C11 C12 C7 120.2(5)
C3 C13B C14A 106.9(10)
C3 C13B C15A 114.1(10)
C15A C13B C14A 108.1(12)
C16A C13B C3 121.1(14)
C16A C13B C14A 107.3(14)
C16A C13B C15A 98.5(14)
C18B C17B C10 109.4(11)
C18B C17B C19B 108.7(11)
C19B C17B C10 106.3(10)
C20B C17B C10 114.0(11)
C20B C17B C18B 109.4(12)
C20B C17B C19B 108.9(11)
O1 C21 N1 131.7(5)
O1 C21 C22 114.5(5)
N1 C21 C22 113.8(5)
C23 C22 C21 120.6(6)
C23 C22 C27 118.6(6)
C27 C22 C21 120.8(6)
C22 C23 C24 120.0(6)
C25 C24 C23 122.0(7)
C24 C25 C26 117.7(7)
C24 C25 C28 121.7(8)
C26 C25 C28 120.5(8)
C27 C26 C25 121.5(8)
C26 C27 C22 120.1(7)
N1 C29 Se1 129.8(5)
N2 C29 Se1 116.1(4)
N2 C29 N1 114.1(6)
N2 C30 C31 111.8(5)
N2 C32 C33 114.1(5)
C42 C41 Au2 124.8(4)
C42 C41 C46 120.9(5)
C46 C41 Au2 114.2(4)
C41 C42 C43 119.3(6)
C42 C43 C53B 121.0(7)
C42 C43 C53A 119.3(6)
C44 C43 C42 118.9(5)
C44 C43 C53B 119.5(7)
C44 C43 C53A 121.1(6)
C53B C43 C53A 15.4(7)
C43 C44 C45 121.0(6)
C46 C45 C44 120.9(6)
C41 C46 C47 115.1(5)
C45 C46 C41 118.9(5)
C45 C46 C47 125.9(5)
C48 C47 C46 126.5(5)
C48 C47 C52 119.0(5)
C52 C47 C46 114.4(5)
C49 C48 C47 119.6(5)
C48 C49 C50 122.7(5)
C49 C50 C57 119.9(5)
C51 C50 C49 116.6(5)
C51 C50 C57 123.5(5)
C52 C51 C50 121.1(5)
C47 C52 Au2 114.7(4)
C51 C52 Au2 124.4(4)
C51 C52 C47 120.9(5)
C54A C53B C43 113.0(18)
C54A C53B C56A 109(2)
C55A C53B C43 116.3(12)
C55A C53B C54A 105.5(19)
C55A C53B C56A 109(2)
C56A C53B C43 104.0(19)
C50 C57 C58 109.1(5)
C59 C57 C50 109.6(5)
C59 C57 C58 109.1(6)
C59 C57 C60 109.1(6)
C60 C57 C50 112.0(5)
C60 C57 C58 107.8(5)
O2 C61 N3 130.0(6)
O2 C61 C62 114.9(5)
N3 C61 C62 114.9(6)
C63 C62 C61 120.1(6)
C67 C62 C61 121.6(6)
C67 C62 C63 118.2(6)
C64 C63 C62 120.7(6)
C63 C64 C65 121.1(6)
C64 C65 C68 121.4(7)
C66 C65 C64 117.7(6)
C66 C65 C68 120.9(7)
C67 C66 C65 121.1(7)
C66 C67 C62 121.1(7)
N3 C69 Se2 126.6(5)
N4 C69 Se2 117.7(5)
N4 C69 N3 115.5(6)
C71 C70 N4 106.3(8)
N4 C72 C73 112.6(6)
C54B C53A C43 113.0(9)
C54B C53A C55B 106.9(12)
C55B C53A C43 107.1(11)
C56B C53A C43 111.0(9)
C56B C53A C54B 105.6(11)
C56B C53A C55B 113.2(12)
C10 C17A C18A 117.5(15)
C10 C17A C19A 108.9(14)
C10 C17A C20A 108.2(14)
C18A C17A C19A 107.1(17)
C18A C17A C20A 108.4(17)
C19A C17A C20A 106.2(16)
C3 C13A C16B 96.6(11)
C14B C13A C3 118.4(12)
C14B C13A C15B 108.8(15)
C14B C13A C16B 104.9(13)
C15B C13A C3 107.9(11)
C15B C13A C16B 120.6(14)

loop_
_geom_bond_atom_site_label_1
_geom_bond_atom_site_label_2
_geom_bond_distance
Au1 Se1 2.4551(10)
Au1 O1 2.099(4)
Au1 C1 2.022(6)
Au1 C12 2.048(6)
Au2 Se2 2.4599(9)
Au2 O2 2.084(4)
Au2 C41 2.026(5)
Au2 C52 2.042(5)
Se1 C29 1.900(6)
Se2 C69 1.892(6)
O1 C21 1.279(7)
O2 C61 1.277(7)
N1 C21 1.317(8)
N1 C29 1.339(8)
N2 C29 1.334(8)
N2 C30 1.474(8)
N2 C32 1.470(8)
N3 C61 1.305(8)
N3 C69 1.349(8)
N4 C69 1.320(8)
N4 C70 1.515(10)
N4 C72 1.459(8)
C1 C2 1.400(8)
C1 C6 1.396(10)
C2 C3 1.414(9)
C3 C4 1.367(11)
C3 C13B 1.481(14)
C3 C13A 1.659(18)
C4 C5 1.376(10)
C5 C6 1.405(9)
C6 C7 1.465(9)
C7 C8 1.379(9)
C7 C12 1.405(8)
C8 C9 1.387(9)
C9 C10 1.396(9)
C10 C11 1.400(9)
C10 C17B 1.55(2)
C10 C17A 1.50(3)
C11 C12 1.379(7)
C13B C14A 1.53(2)
C13B C15A 1.494(18)
C13B C16A 1.37(3)
C14B C13A 1.51(2)
C15B C13A 1.54(2)
C16B C13A 1.74(3)
C17B C18B 1.524(14)
C17B C19B 1.534(14)
C17B C20B 1.520(14)
C18A C17A 1.531(18)
C19A C17A 1.537(18)
C20A C17A 1.540(18)
C21 C22 1.498(8)
C22 C23 1.387(9)
C22 C27 1.393(10)
C23 C24 1.388(8)
C24 C25 1.363(10)
C25 C26 1.392(12)
C25 C28 1.521(10)
C26 C27 1.378(10)
C30 C31 1.521(9)
C32 C33 1.510(9)
C41 C42 1.394(8)
C41 C46 1.409(8)
C42 C43 1.422(8)
C43 C44 1.389(9)
C43 C53B 1.530(18)
C43 C53A 1.557(15)
C44 C45 1.391(8)
C45 C46 1.380(8)
C46 C47 1.470(7)
C47 C48 1.392(8)
C47 C52 1.396(8)
C48 C49 1.384(8)
C49 C50 1.413(8)
C50 C51 1.398(8)
C50 C57 1.527(8)
C51 C52 1.393(7)
C53B C54A 1.49(2)
C53B C55A 1.485(18)
C53B C56A 1.50(2)
C54B C53A 1.512(14)
C55B C53A 1.531(14)
C56B C53A 1.500(14)
C57 C58 1.542(9)
C57 C59 1.524(9)
C57 C60 1.527(9)
C61 C62 1.494(8)
C62 C63 1.393(9)
C62 C67 1.380(9)
C63 C64 1.379(9)
C64 C65 1.391(10)
C65 C66 1.391(11)
C65 C68 1.511(9)
C66 C67 1.379(10)
C70 C71 1.420(13)
C72 C73 1.514(10)

loop_
_cod_changelog_entry_id
_cod_changelog_entry_author
_cod_changelog_entry_date
_cod_changelog_entry_text
1 'Vaitkus, Antanas' 2022-06-28T20:35:00+03:00
;
 Removed the '_chemical_name_systematic' data item that had an incorrect value.
;
